data_1566160
loop_
_publ_author_name
'Guo, Rui'
'Zhang, Xin'
'Li, Tong'
'Li, Qianli'
'Ruiz, David A.'
'Liu, Liu Leo'
'Tung, Chen-Ho'
'Kong, Lingbing'

_publ_section_title
;
 Unraveling the reactivity of a cationic iminoborane: avenues to unusual
 boron cations
;
_journal_issue 8
_journal_name_full 'Chemical Science'
_journal_page_first 2303
_journal_page_last 2309
_journal_paper_doi 10.1039/D2SC00002D
_journal_volume 13
_journal_year 2022
_chemical_formula_moiety 'Al Br4, C36 H59 B N5, 3(C6 H6)'
_chemical_formula_sum 'C54 H77 Al B Br4 N5'
_chemical_formula_weight 1153.63
_space_group_crystal_system triclinic
_space_group_IT_number 2
_space_group_name_Hall '-P 1'
_space_group_name_H-M_alt 'P -1'
_atom_sites_solution_hydrogens geom
_atom_sites_solution_primary dual
_audit_creation_date 2021-04-15
_audit_creation_method
;
Olex2 1.3
(compiled 2020.11.12 svn.r5f609507 for OlexSys, GUI svn.r6272)
;
_audit_update_record
;
2021-04-16 deposited with the CCDC.	2022-01-26 downloaded from the CCDC.
;
_cell_angle_alpha 82.612(3)
_cell_angle_beta 72.270(3)
_cell_angle_gamma 89.201(3)
_cell_formula_units_Z 2
_cell_length_a 14.3058(5)
_cell_length_b 14.4769(5)
_cell_length_c 14.7822(5)
_cell_measurement_reflns_used 9030
_cell_measurement_temperature 173.00(10)
_cell_measurement_theta_max 76.1450
_cell_measurement_theta_min 3.0600
_cell_volume 2890.80(18)
_computing_cell_refinement 'CrysAlisPro 1.171.40.84a (Rigaku OD, 2020)'
_computing_data_collection 'CrysAlisPro 1.171.40.84a (Rigaku OD, 2020)'
_computing_data_reduction 'CrysAlisPro 1.171.40.84a (Rigaku OD, 2020)'
_computing_molecular_graphics 'Olex2 1.3 (Dolomanov et al., 2009)'
_computing_publication_material 'Olex2 1.3 (Dolomanov et al., 2009)'
_computing_structure_refinement 'SHELXL 2018/3 (Sheldrick, 2015)'
_computing_structure_solution 'SHELXT  (Sheldrick, 2015)'
_diffrn_ambient_temperature 173.00(10)
_diffrn_detector 'Hybrid Pixel Array Detector'
_diffrn_detector_area_resol_mean 10.0000
_diffrn_detector_type HyPix
_diffrn_measured_fraction_theta_full 0.979
_diffrn_measured_fraction_theta_max 0.979
_diffrn_measurement_details
;
List of Runs (angles in degrees, time in seconds):

  # Type    Start    End  Width  t~exp~   \w     \q     \k     \f   Frames
#--------------------------------------------------------------------------
  1  \w     94.00 173.00   1.00    0.96    --  106.49  19.00 120.00   79
  2  \w     30.00 119.00   1.00    0.12    --   48.45  69.00 -17.00   89
  3  \w     89.00 178.00   1.00    0.96    --  106.49  77.00-180.00   89
  4  \w     94.00 178.00   1.00    0.96    --  106.49  19.00 -90.00   84
  5  \w     92.00 178.00   1.00    0.96    --  106.49  57.00 -60.00   86
  6  \w     87.00 150.00   1.00    0.96    --  106.49  69.00 -17.00   63
  7  \w     34.00 106.00   1.00    0.96    --  106.49 -99.00 120.00   72
  8  \w     40.00 107.00   1.00    0.96    --  106.49-104.00 114.81   67
  9  \w     63.00 107.00   1.00    0.96    --  106.49-105.00  13.54   44
 10  \w     35.00  61.00   1.00    0.96    --  106.49-105.00  13.54   26
 11  \w     34.00 106.00   1.00    0.96    --  106.49 -99.00 -60.00   72
 12  \w     34.00 106.00   1.00    0.96    --  106.49-101.00-176.72   72
 13  \w    -25.00  27.00   1.00    0.12    --   48.45 -19.00-150.00   52
 14  \w    -15.00  21.00   1.00    0.12    --   48.45 -69.00-149.00   36
 15  \w     35.00  67.00   1.00    0.12    --   48.45 -69.00-149.00   32
 16  \w     44.00  84.00   1.00    0.96    --  106.49 -69.00-149.00   40
 17  \w     95.00 178.00   1.00    0.96    --  106.49 125.00   0.00   83
 18  \w   -103.00 -13.00   1.00    0.96    --  -86.25  77.00  60.00   90
 19  \w    -28.00  23.00   1.00    0.12    --  -48.45  69.00 -17.00   51
 20  \w    -42.00 -17.00   1.00    0.96    --  -86.25  69.00 -17.00   25
 21  \w    -85.00 -47.00   1.00    0.96    --  -86.25  69.00 -17.00   38
 22  \w    -68.00 -31.00   1.00    0.12    --  -48.45  69.00 -17.00   37
 23  \w    -66.00 -16.00   1.00    0.96    --  -86.25  57.00-180.00   50
 24  \w   -108.00 -30.00   1.00    0.12    --  -48.45 -69.00-149.00   78
 25  \w   -116.00 -67.00   1.00    0.96    --  -86.25 -69.00-149.00   49
 26  \w   -151.00-124.00   1.00    0.96    --  -86.25 -69.00-149.00   27
;
_diffrn_measurement_device 'four-circle diffractometer'
_diffrn_measurement_device_type 'XtaLAB Synergy, Dualflex, HyPix'
_diffrn_measurement_method '\w scans'
_diffrn_orient_matrix_type 'CrysAlisPro convention (1999,Acta A55,543-557)'
_diffrn_orient_matrix_UB_11 -0.0834153000
_diffrn_orient_matrix_UB_12 0.0093998000
_diffrn_orient_matrix_UB_13 -0.0460829000
_diffrn_orient_matrix_UB_21 0.0394669000
_diffrn_orient_matrix_UB_22 -0.0832032000
_diffrn_orient_matrix_UB_23 -0.0545458000
_diffrn_orient_matrix_UB_31 -0.0653880000
_diffrn_orient_matrix_UB_32 -0.0671690000
_diffrn_orient_matrix_UB_33 0.0841442000
_diffrn_radiation_monochromator mirror
_diffrn_radiation_probe x-ray
_diffrn_radiation_type 'Cu K\a'
_diffrn_radiation_wavelength 1.54184
_diffrn_reflns_av_R_equivalents 0.0556
_diffrn_reflns_av_unetI/netI 0.0602
_diffrn_reflns_Laue_measured_fraction_full 0.979
_diffrn_reflns_Laue_measured_fraction_max 0.979
_diffrn_reflns_limit_h_max 17
_diffrn_reflns_limit_h_min -17
_diffrn_reflns_limit_k_max 17
_diffrn_reflns_limit_k_min -17
_diffrn_reflns_limit_l_max 17
_diffrn_reflns_limit_l_min -17
_diffrn_reflns_number 28932
_diffrn_reflns_point_group_measured_fraction_full 0.979
_diffrn_reflns_point_group_measured_fraction_max 0.979
_diffrn_reflns_theta_full 67.074
_diffrn_reflns_theta_max 67.074
_diffrn_reflns_theta_min 3.079
_diffrn_source 'micro-focus sealed X-ray tube'
_diffrn_source_type 'PhotonJet (Cu) X-ray Source'
_exptl_absorpt_coefficient_mu 3.821
_exptl_absorpt_correction_T_max 1.00000
_exptl_absorpt_correction_T_min 0.70115
_exptl_absorpt_correction_type multi-scan
_exptl_absorpt_process_details
;
CrysAlisPro 1.171.40.84a (Rigaku Oxford Diffraction, 2020)
Empirical absorption correction using spherical harmonics,
implemented in SCALE3 ABSPACK scaling algorithm.
;
_exptl_crystal_colour yellow
_exptl_crystal_colour_primary yellow
_exptl_crystal_density_diffrn 1.325
_exptl_crystal_description block
_exptl_crystal_F_000 1188
_exptl_crystal_size_max 0.4
_exptl_crystal_size_mid 0.4
_exptl_crystal_size_min 0.4
_refine_diff_density_max 1.438
_refine_diff_density_min -1.106
_refine_diff_density_rms 0.068
_refine_ls_extinction_method none
_refine_ls_goodness_of_fit_ref 1.045
_refine_ls_hydrogen_treatment constr
_refine_ls_matrix_type full
_refine_ls_number_parameters 687
_refine_ls_number_reflns 10120
_refine_ls_number_restraints 637
_refine_ls_restrained_S_all 1.047
_refine_ls_R_factor_all 0.0691
_refine_ls_R_factor_gt 0.0457
_refine_ls_shift/su_max 0.001
_refine_ls_shift/su_mean 0.000
_refine_ls_structure_factor_coef Fsqd
_refine_ls_weighting_details 'w=1/[\s^2^(Fo^2^)+(0.0382P)^2^+3.7827P] where P=(Fo^2^+2Fc^2^)/3'
_refine_ls_weighting_scheme calc
_refine_ls_wR_factor_gt 0.1105
_refine_ls_wR_factor_ref 0.1185
_reflns_Friedel_coverage 0.000
_reflns_number_gt 7889
_reflns_number_total 10120
_reflns_threshold_expression 'I > 2\s(I)'
_cod_data_source_file d2sc00002d2.cif
_cod_data_source_block klb-100
_cod_depositor_comments 'Adding full bibliography for 1566151--1566160.cif.'
_cod_original_cell_volume 2890.79(18)
_cod_database_code 1566160
_shelx_shelxl_version_number 2018/3
_chemical_oxdiff_formula CNB
_shelx_space_group_comment
;
The symmetry employed for this shelxl refinement is uniquely defined
by the following loop, which should always be used as a source of
symmetry information in preference to the above space-group names.
They are only intended as comments.
;
_shelx_estimated_absorpt_t_max 0.310
_shelx_estimated_absorpt_t_min 0.310
_reflns_odcompleteness_completeness 98.15
_reflns_odcompleteness_iscentric 1
_reflns_odcompleteness_theta 66.97
_olex2_refinement_description
;
1. Fixed Uiso
 At 1.2 times of:
  All C(H) groups
 At 1.5 times of:
  All C(H,H,H) groups
2. Restrained distances
 C48A-C47A \\sim C47A-C46A \\sim C46A-C45A \\sim C45A-C44A \\sim C44A-C43A
\\sim C43A-C48A
 with sigma of 0.02
 C48A-C44A \\sim C48A-C44A \\sim C45A-C47A \\sim C45A-C43A \\sim C43A-C47A
\\sim C44A-C46A
 with sigma of 0.04
 C47A-C48A \\sim C48A-C43A \\sim C43A-C44A \\sim C45A-C44A \\sim C45A-C46A
\\sim C46A-C47A
 with sigma of 0.02
 C40A-C41A \\sim C39A-C40A \\sim C38A-C39A \\sim C37A-C38A \\sim C37A-C42A
\\sim C41A-C42A
 with sigma of 0.02
 C41B-C40B \\sim C40B-C39B \\sim C39B-C38B \\sim C38B-C37B \\sim C37B-C42B
\\sim C41B-C42B
 with sigma of 0.02
 C45B-C44B \\sim C46B-C45B \\sim C47B-C46B \\sim C47B-C48B \\sim C43B-C48B
\\sim C44B-C43B
 with sigma of 0.02
3. Restrained planarity
 C43A, C44A, C45A, C46A, C47A, C48A
 with sigma of 0.1
4. Uiso/Uaniso restraints and constraints
Br2A \\sim Br2B: within 2A with sigma of 0.01 and sigma for terminal atoms of
0.02 within 2A
C43A \\sim C44A \\sim C45A \\sim C46A \\sim C47A \\sim C48A: within 2A with
sigma of 0.01 and sigma for terminal atoms of 0.02 within 2A
C37A \\sim C37B \\sim C38A \\sim C38B \\sim C39A \\sim C39B \\sim C40A \\sim
C40B \\sim C41A \\sim C41B \\sim C42A \\sim C42B: within 2A with sigma of 0.01
and sigma for terminal atoms of 0.02 within 2A
C43A \\sim C43B \\sim C44A \\sim C44B \\sim C45A \\sim C45B \\sim C46A \\sim
C46B \\sim C47A \\sim C47B \\sim C48A \\sim C48B: within 2A with sigma of 0.01
and sigma for terminal atoms of 0.02 within 2A
Uanis(Br2B) \\sim Ueq, Uanis(Br2A) \\sim Ueq: with sigma of 0.005 and sigma for
terminal atoms of 0.002
Uanis(C48A) \\sim Ueq, Uanis(C43A) \\sim Ueq, Uanis(C44A) \\sim Ueq,
Uanis(C45A) \\sim Ueq, Uanis(C46A) \\sim Ueq, Uanis(C47A) \\sim Ueq: with sigma
of 0.01 and sigma for terminal atoms of 0.02
Uanis(C42B) \\sim Ueq, Uanis(C40B) \\sim Ueq, Uanis(C41B) \\sim Ueq,
Uanis(C39B) \\sim Ueq, Uanis(C38B) \\sim Ueq, Uanis(C37B) \\sim Ueq: with sigma
of 0.01 and sigma for terminal atoms of 0.02
Uanis(C42B) \\sim Ueq, Uanis(C37B) \\sim Ueq, Uanis(C38B) \\sim Ueq,
Uanis(C39B) \\sim Ueq, Uanis(C40B) \\sim Ueq, Uanis(C41B) \\sim Ueq,
Uanis(C42A) \\sim Ueq, Uanis(C37A) \\sim Ueq, Uanis(C38A) \\sim Ueq,
Uanis(C39A) \\sim Ueq, Uanis(C40A) \\sim Ueq, Uanis(C41A) \\sim Ueq: with sigma
of 0.01 and sigma for terminal atoms of 0.02
Uanis(C48A) \\sim Ueq, Uanis(C43A) \\sim Ueq, Uanis(C44A) \\sim Ueq,
Uanis(C45A) \\sim Ueq, Uanis(C46A) \\sim Ueq, Uanis(C47A) \\sim Ueq,
Uanis(C47B) \\sim Ueq, Uanis(C46B) \\sim Ueq, Uanis(C48B) \\sim Ueq,
Uanis(C43B) \\sim Ueq, Uanis(C44B) \\sim Ueq, Uanis(C45B) \\sim Ueq: with sigma
of 0.01 and sigma for terminal atoms of 0.02
5. Rigid body (RIGU) restrains
 C43A, C44A, C45A, C46A, C47A, C48A
 with sigma for 1-2 distances of 0.004 and sigma for 1-3 distances of 0.004
6. Others
 Sof(Br2B)=1-FVAR(1)
 Sof(Br2A)=FVAR(1)
 Sof(C42B)=Sof(H42B)=Sof(C37B)=Sof(H37B)=Sof(C38B)=Sof(H38B)=Sof(C39B)=
 Sof(H39B)=Sof(C40B)=Sof(H40B)=Sof(C41B)=Sof(H41B)=1-FVAR(2)
 Sof(C42A)=Sof(H42A)=Sof(C37A)=Sof(H37A)=Sof(C38A)=Sof(H38A)=Sof(C39A)=
 Sof(H39A)=Sof(C40A)=Sof(H40A)=Sof(C41A)=Sof(H41A)=FVAR(2)
 Sof(C43B)=Sof(H43B)=Sof(C44B)=Sof(H44B)=Sof(C45B)=Sof(H45B)=Sof(C46B)=
 Sof(H46B)=Sof(C47B)=Sof(H47B)=Sof(C48B)=Sof(H48B)=1-FVAR(3)
 Sof(C48A)=Sof(H48A)=Sof(C43A)=Sof(H43A)=Sof(C44A)=Sof(H44A)=Sof(C45A)=
 Sof(H45A)=Sof(C46A)=Sof(H46A)=Sof(C47A)=Sof(H47A)=FVAR(3)
7.a Ternary CH refined with riding coordinates:
 C22(H22), C25(H25)
7.b Aromatic/amide H refined with riding coordinates:
 C3(H3), C5(H5), C30(H30), C31(H31), C33(H33), C34(H34), C42A(H42A),
 C37A(H37A), C38A(H38A), C39A(H39A), C40A(H40A), C41A(H41A), C42B(H42B),
 C37B(H37B), C38B(H38B), C39B(H39B), C40B(H40B), C41B(H41B), C43B(H43B),
 C44B(H44B), C45B(H45B), C46B(H46B), C47B(H47B), C48A(H48A), C43A(H43A),
 C44A(H44A), C45A(H45A), C46A(H46A), C47A(H47A), C48B(H48B), C49(H49), C50(H50),
  C51(H51), C52(H52), C53(H53), C54(H54)
7.c Fitted hexagon refined as free rotating group:
 C42A(C37A,C38A,C39A,C40A,C41A), C42B(C37B,C38B,C39B,C40B,C41B), C48A(C43A,
 C44A,C45A,C46A,C47A)
7.d Idealised Me refined as rotating group:
 C8(H8A,H8B,H8C), C9(H9A,H9B,H9C), C10(H10A,H10B,H10C), C12(H12A,H12B,H12C),
 C13(H13A,H13B,H13C), C14(H14A,H14B,H14C), C16(H16A,H16B,H16C), C17(H17A,H17B,
 H17C), C18(H18A,H18B,H18C), C23(H23A,H23B,H23C), C24(H24A,H24B,H24C), C26(H26A,
 H26B,H26C), C27(H27A,H27B,H27C), C28(H28A,H28B,H28C), C29(H29A,H29B,H29C),
 C35(H35A,H35B,H35C), C36(H36A,H36B,H36C)
;
_olex2_submission_special_instructions 'No special instructions were received'
_oxdiff_exptl_absorpt_empirical_details
;
Empirical correction (ABSPACK) includes:
- Absorption correction using spherical harmonics
- Frame scaling
;
_oxdiff_exptl_absorpt_empirical_full_max 1.474
_oxdiff_exptl_absorpt_empirical_full_min 0.518

loop_
_space_group_symop_operation_xyz
'x, y, z'
'-x, -y, -z'

loop_
_atom_site_label
_atom_site_type_symbol
_atom_site_fract_x
_atom_site_fract_y
_atom_site_fract_z
_atom_site_U_iso_or_equiv
_atom_site_adp_type
_atom_site_occupancy
_atom_site_site_symmetry_order
_atom_site_calc_flag
_atom_site_refinement_flags_posn
_atom_site_refinement_flags_adp
_atom_site_refinement_flags_occupancy
_atom_site_disorder_assembly
_atom_site_disorder_group
Br1 Br 0.86936(4) 0.78416(4) 0.26210(3) 0.05909(14) Uani 1 1 d . . . . .
Br2A Br 1.08431(10) 0.63627(7) 0.1912(2) 0.0565(5) Uani 0.783(8) 1 d . U P A 1
Br2B Br 1.1026(3) 0.6255(3) 0.1463(6) 0.0545(12) Uani 0.217(8) 1 d . U P A 2
Br3 Br 1.07009(3) 0.86122(3) 0.03633(3) 0.05201(13) Uani 1 1 d . . . . .
Br4 Br 0.90177(4) 0.65978(4) 0.04905(4) 0.06366(15) Uani 1 1 d . . . . .
Al1 Al 0.98311(8) 0.73394(8) 0.13265(9) 0.0427(3) Uani 1 1 d . . . . .
N1 N 0.54357(18) 0.81282(18) 0.80956(17) 0.0249(5) Uani 1 1 d . . . . .
N2 N 0.37439(18) 0.89622(18) 1.00074(17) 0.0238(5) Uani 1 1 d . . . . .
N3 N 0.34001(18) 0.96397(18) 0.87579(18) 0.0242(5) Uani 1 1 d . . . . .
N4 N 0.37216(19) 0.74613(18) 0.82569(19) 0.0284(6) Uani 1 1 d . . . . .
N5 N 0.1714(3) 0.5823(2) 0.7589(3) 0.0509(9) Uani 1 1 d . . . . .
C1 C 0.6162(2) 0.7615(2) 0.7534(2) 0.0244(6) Uani 1 1 d . . . . .
C2 C 0.6558(2) 0.6819(2) 0.7960(2) 0.0248(6) Uani 1 1 d . . . . .
C3 C 0.7259(2) 0.6309(2) 0.7370(2) 0.0279(7) Uani 1 1 d . . . . .
H3 H 0.749400 0.578269 0.765217 0.034 Uiso 1 1 calc R U . . .
C4 C 0.7632(2) 0.6536(2) 0.6378(2) 0.0288(7) Uani 1 1 d . . . . .
C5 C 0.7285(2) 0.7338(2) 0.5995(2) 0.0280(7) Uani 1 1 d . . . . .
H5 H 0.753185 0.751525 0.533753 0.034 Uiso 1 1 calc R U . . .
C6 C 0.6587(2) 0.7901(2) 0.6532(2) 0.0262(6) Uani 1 1 d . . . . .
C7 C 0.6320(2) 0.8816(2) 0.6013(2) 0.0320(7) Uani 1 1 d . . . . .
C8 C 0.7060(3) 0.9083(3) 0.5003(2) 0.0439(9) Uani 1 1 d . . . . .
H8A H 0.771102 0.912670 0.505315 0.066 Uiso 1 1 calc R U . . .
H8B H 0.689243 0.967235 0.472258 0.066 Uiso 1 1 calc R U . . .
H8C H 0.703573 0.861392 0.460560 0.066 Uiso 1 1 calc R U . . .
C9 C 0.5311(3) 0.8703(3) 0.5870(3) 0.0412(9) Uani 1 1 d . . . . .
H9A H 0.533694 0.822931 0.546500 0.062 Uiso 1 1 calc R U . . .
H9B H 0.513625 0.928242 0.557662 0.062 Uiso 1 1 calc R U . . .
H9C H 0.482808 0.852556 0.648026 0.062 Uiso 1 1 calc R U . . .
C10 C 0.6348(3) 0.9651(2) 0.6555(2) 0.0379(8) Uani 1 1 d . . . . .
H10A H 0.587080 0.954932 0.717763 0.057 Uiso 1 1 calc R U . . .
H10B H 0.620160 1.020898 0.620228 0.057 Uiso 1 1 calc R U . . .
H10C H 0.699052 0.971495 0.662102 0.057 Uiso 1 1 calc R U . . .
C11 C 0.6277(2) 0.6529(2) 0.9056(2) 0.0294(7) Uani 1 1 d . . . . .
C12 C 0.6881(3) 0.5710(3) 0.9331(3) 0.0422(9) Uani 1 1 d . . . . .
H12A H 0.675344 0.517210 0.906457 0.063 Uiso 1 1 calc R U . . .
H12B H 0.669696 0.557198 1.001578 0.063 Uiso 1 1 calc R U . . .
H12C H 0.756703 0.587715 0.908351 0.063 Uiso 1 1 calc R U . . .
C13 C 0.6500(2) 0.7357(2) 0.9526(2) 0.0320(7) Uani 1 1 d . . . . .
H13A H 0.719584 0.747927 0.932641 0.048 Uiso 1 1 calc R U . . .
H13B H 0.626502 0.720785 1.021031 0.048 Uiso 1 1 calc R U . . .
H13C H 0.617808 0.789977 0.933406 0.048 Uiso 1 1 calc R U . . .
C14 C 0.5197(2) 0.6198(2) 0.9463(2) 0.0343(7) Uani 1 1 d . . . . .
H14A H 0.478466 0.668595 0.931457 0.051 Uiso 1 1 calc R U . . .
H14B H 0.503005 0.604307 1.014548 0.051 Uiso 1 1 calc R U . . .
H14C H 0.509986 0.565798 0.918377 0.051 Uiso 1 1 calc R U . . .
C15 C 0.8438(2) 0.5948(2) 0.5794(2) 0.0342(7) Uani 1 1 d . . . . .
C16 C 0.8066(3) 0.4943(3) 0.5903(4) 0.0569(11) Uani 1 1 d . . . . .
H16A H 0.784019 0.469789 0.656989 0.085 Uiso 1 1 calc R U . . .
H16B H 0.858998 0.457206 0.557257 0.085 Uiso 1 1 calc R U . . .
H16C H 0.753475 0.492720 0.563480 0.085 Uiso 1 1 calc R U . . .
C17 C 0.9326(3) 0.5944(3) 0.6183(3) 0.0485(10) Uani 1 1 d . . . . .
H17A H 0.956169 0.657249 0.613260 0.073 Uiso 1 1 calc R U . . .
H17B H 0.983954 0.558674 0.581511 0.073 Uiso 1 1 calc R U . . .
H17C H 0.912890 0.567206 0.684195 0.073 Uiso 1 1 calc R U . . .
C18 C 0.8787(3) 0.6332(3) 0.4740(3) 0.0545(11) Uani 1 1 d . . . . .
H18A H 0.824804 0.632936 0.448086 0.082 Uiso 1 1 calc R U . . .
H18B H 0.929736 0.595043 0.440547 0.082 Uiso 1 1 calc R U . . .
H18C H 0.903646 0.695783 0.466697 0.082 Uiso 1 1 calc R U . . .
C19 C 0.3888(2) 0.8919(2) 0.9067(2) 0.0234(6) Uani 1 1 d . . . . .
C20 C 0.3152(2) 0.9705(2) 1.0301(2) 0.0262(6) Uani 1 1 d . . . . .
C21 C 0.2934(2) 1.0130(2) 0.9520(2) 0.0263(6) Uani 1 1 d . . . . .
C22 C 0.3389(2) 0.9829(2) 0.7751(2) 0.0292(7) Uani 1 1 d . . . . .
H22 H 0.379617 0.935807 0.740741 0.035 Uiso 1 1 calc R U . . .
C23 C 0.3862(3) 1.0767(3) 0.7270(3) 0.0373(8) Uani 1 1 d . . . . .
H23A H 0.344895 1.125355 0.753957 0.056 Uiso 1 1 calc R U . . .
H23B H 0.394645 1.081891 0.659571 0.056 Uiso 1 1 calc R U . . .
H23C H 0.449016 1.082256 0.736966 0.056 Uiso 1 1 calc R U . . .
C24 C 0.2364(3) 0.9698(3) 0.7675(3) 0.0388(8) Uani 1 1 d . . . . .
H24A H 0.208811 0.910734 0.802129 0.058 Uiso 1 1 calc R U . . .
H24B H 0.240007 0.971437 0.701418 0.058 Uiso 1 1 calc R U . . .
H24C H 0.195588 1.018853 0.794264 0.058 Uiso 1 1 calc R U . . .
C25 C 0.4119(2) 0.8237(2) 1.0613(2) 0.0277(7) Uani 1 1 d . . . . .
H25 H 0.459075 0.787741 1.017251 0.033 Uiso 1 1 calc R U . . .
C26 C 0.4677(3) 0.8662(3) 1.1188(3) 0.0384(8) Uani 1 1 d . . . . .
H26A H 0.513653 0.912900 1.077734 0.058 Uiso 1 1 calc R U . . .
H26B H 0.502466 0.818421 1.145573 0.058 Uiso 1 1 calc R U . . .
H26C H 0.422365 0.894129 1.169576 0.058 Uiso 1 1 calc R U . . .
C27 C 0.3304(3) 0.7564(3) 1.1215(3) 0.0431(9) Uani 1 1 d . . . . .
H27A H 0.282042 0.788938 1.165686 0.065 Uiso 1 1 calc R U . . .
H27B H 0.356835 0.707882 1.156394 0.065 Uiso 1 1 calc R U . . .
H27C H 0.300365 0.729574 1.080667 0.065 Uiso 1 1 calc R U . . .
C28 C 0.2844(3) 0.9964(3) 1.1290(2) 0.0370(8) Uani 1 1 d . . . . .
H28A H 0.263574 0.941385 1.174371 0.055 Uiso 1 1 calc R U . . .
H28B H 0.231011 1.038623 1.136006 0.055 Uiso 1 1 calc R U . . .
H28C H 0.338664 1.026028 1.140288 0.055 Uiso 1 1 calc R U . . .
C29 C 0.2311(3) 1.0957(3) 0.9460(3) 0.0369(8) Uani 1 1 d . . . . .
H29A H 0.176434 1.078803 0.926167 0.055 Uiso 1 1 calc R U . . .
H29B H 0.269422 1.144698 0.900303 0.055 Uiso 1 1 calc R U . . .
H29C H 0.207453 1.116875 1.007721 0.055 Uiso 1 1 calc R U . . .
C30 C 0.4021(3) 0.6869(2) 0.7581(3) 0.0361(8) Uani 1 1 d . . . . .
H30 H 0.468808 0.684744 0.725896 0.043 Uiso 1 1 calc R U . . .
C31 C 0.3393(3) 0.6311(3) 0.7357(3) 0.0434(9) Uani 1 1 d . . . . .
H31 H 0.363794 0.592163 0.689042 0.052 Uiso 1 1 calc R U . . .
C32 C 0.2367(3) 0.6315(2) 0.7827(3) 0.0404(8) Uani 1 1 d . . . . .
C33 C 0.2081(3) 0.6882(3) 0.8571(3) 0.0393(8) Uani 1 1 d . . . . .
H33 H 0.142616 0.688127 0.894243 0.047 Uiso 1 1 calc R U . . .
C34 C 0.2749(2) 0.7427(2) 0.8747(2) 0.0331(7) Uani 1 1 d . . . . .
H34 H 0.252962 0.779967 0.923401 0.040 Uiso 1 1 calc R U . . .
C35 C 0.2000(4) 0.5304(4) 0.6771(5) 0.0807(18) Uani 1 1 d . . . . .
H35A H 0.227551 0.572658 0.619551 0.121 Uiso 1 1 calc R U . . .
H35B H 0.143378 0.498675 0.672686 0.121 Uiso 1 1 calc R U . . .
H35C H 0.247966 0.485663 0.685064 0.121 Uiso 1 1 calc R U . . .
C36 C 0.0669(3) 0.5861(3) 0.8094(4) 0.0634(13) Uani 1 1 d . . . . .
H36A H 0.055978 0.570781 0.876973 0.095 Uiso 1 1 calc R U . . .
H36B H 0.031352 0.542266 0.787831 0.095 Uiso 1 1 calc R U . . .
H36C H 0.044439 0.647773 0.796517 0.095 Uiso 1 1 calc R U . . .
B1 B 0.4465(3) 0.8144(2) 0.8425(2) 0.0248(7) Uani 1 1 d . . . . .
C42A C -0.0065(6) 0.9764(8) 0.7612(10) 0.046(2) Uani 0.441(13) 1 d DG U P B 1
H42A H 0.028770 1.018730 0.781348 0.055 Uiso 0.441(13) 1 calc R U P B 1
C37A C -0.0303(7) 0.8880(11) 0.8124(5) 0.045(2) Uani 0.441(13) 1 d DG U P B 1
H37A H -0.011072 0.871208 0.866768 0.054 Uiso 0.441(13) 1 calc R U P B 1
C38A C -0.0830(7) 0.8248(5) 0.7822(9) 0.046(2) Uani 0.441(13) 1 d DG U P B 1
H38A H -0.098933 0.765685 0.816441 0.055 Uiso 0.441(13) 1 calc R U P B 1
C39A C -0.1117(6) 0.8500(7) 0.7009(10) 0.046(2) Uani 0.441(13) 1 d DG U P B 1
H39A H -0.146953 0.807683 0.680694 0.055 Uiso 0.441(13) 1 calc R U P B 1
C40A C -0.0879(7) 0.9384(10) 0.6497(5) 0.049(2) Uani 0.441(13) 1 d DG U P B 1
H40A H -0.107111 0.955205 0.595273 0.059 Uiso 0.441(13) 1 calc R U P B 1
C41A C -0.0352(7) 1.0016(5) 0.6798(9) 0.049(2) Uani 0.441(13) 1 d DG U P B 1
H41A H -0.019250 1.060729 0.645598 0.059 Uiso 0.441(13) 1 calc R U P B 1
C42B C -0.0152(5) 0.9445(8) 0.7941(7) 0.0452(18) Uani 0.559(13) 1 d DG U P B 2
H42B H 0.014265 0.967525 0.834957 0.054 Uiso 0.559(13) 1 calc R U P B 2
C37B C -0.0507(7) 0.8529(7) 0.8130(4) 0.0459(18) Uani 0.559(13) 1 d DG U P B 2
H37B H -0.044955 0.814604 0.866492 0.055 Uiso 0.559(13) 1 calc R U P B 2
C38B C -0.0948(6) 0.8184(3) 0.7519(8) 0.0497(19) Uani 0.559(13) 1 d DG U P B 2
H38B H -0.118492 0.757143 0.764542 0.060 Uiso 0.559(13) 1 calc R U P B 2
C39B C -0.1033(6) 0.8756(8) 0.6719(6) 0.0501(18) Uani 0.559(13) 1 d DG U P B 2
H39B H -0.132810 0.852602 0.631055 0.060 Uiso 0.559(13) 1 calc R U P B 2
C40B C -0.0679(7) 0.9673(6) 0.6530(4) 0.052(2) Uani 0.559(13) 1 d DG U P B 2
H40B H -0.073590 1.005524 0.599518 0.062 Uiso 0.559(13) 1 calc R U P B 2
C41B C -0.0238(6) 1.0017(3) 0.7141(8) 0.051(2) Uani 0.559(13) 1 d DG U P B 2
H41B H -0.000053 1.062987 0.701468 0.061 Uiso 0.559(13) 1 calc R U P B 2
C43B C 0.5235(7) 0.4519(8) 0.6969(8) 0.0683(18) Uani 0.662(16) 1 d D U P C 2
H43B H 0.568588 0.488238 0.711668 0.082 Uiso 0.662(16) 1 calc R U P C 2
C44B C 0.5291(7) 0.4465(9) 0.6029(7) 0.080(2) Uani 0.662(16) 1 d D U P C 2
H44B H 0.577185 0.481464 0.553907 0.096 Uiso 0.662(16) 1 calc R U P C 2
C45B C 0.4648(7) 0.3902(8) 0.5803(8) 0.076(2) Uani 0.662(16) 1 d D U P C 2
H45B H 0.470869 0.384826 0.516703 0.091 Uiso 0.662(16) 1 calc R U P C 2
C46B C 0.3918(7) 0.3424(6) 0.6531(9) 0.0672(19) Uani 0.662(16) 1 d D U P C 2
H46B H 0.347821 0.304071 0.639016 0.081 Uiso 0.662(16) 1 calc R U P C 2
C47B C 0.3830(7) 0.3507(7) 0.7467(8) 0.070(2) Uani 0.662(16) 1 d D U P C 2
H47B H 0.331338 0.320681 0.795943 0.084 Uiso 0.662(16) 1 calc R U P C 2
C48A C 0.4552(12) 0.4294(13) 0.7773(10) 0.068(3) Uani 0.338(16) 1 d DG U P C 1
H48A H 0.456624 0.452886 0.832500 0.082 Uiso 0.338(16) 1 calc R U P C 1
C43A C 0.5347(10) 0.4454(11) 0.6944(12) 0.070(3) Uani 0.338(16) 1 d DG U P C 1
H43A H 0.589250 0.479654 0.694232 0.084 Uiso 0.338(16) 1 calc R U P C 1
C44A C 0.5325(10) 0.4102(13) 0.6119(11) 0.069(3) Uani 0.338(16) 1 d DG U P C 1
H44A H 0.585697 0.420965 0.556444 0.083 Uiso 0.338(16) 1 calc R U P C 1
C45A C 0.4509(12) 0.3590(12) 0.6122(13) 0.071(2) Uani 0.338(16) 1 d DG U P C 1
H45A H 0.449518 0.335507 0.556924 0.086 Uiso 0.338(16) 1 calc R U P C 1
C46A C 0.3715(10) 0.3430(9) 0.6950(15) 0.066(3) Uani 0.338(16) 1 d DG U P C 1
H46A H 0.316892 0.308738 0.695192 0.080 Uiso 0.338(16) 1 calc R U P C 1
C47A C 0.3736(10) 0.3782(12) 0.7776(11) 0.068(2) Uani 0.338(16) 1 d DG U P C 1
H47A H 0.320443 0.367427 0.832980 0.082 Uiso 0.338(16) 1 calc R U P C 1
C48B C 0.4507(7) 0.4032(7) 0.7672(7) 0.0703(19) Uani 0.662(16) 1 d D U P C 2
H48B H 0.446765 0.405605 0.830855 0.084 Uiso 0.662(16) 1 calc R U P C 2
C49 C 0.7125(5) 0.2447(4) 0.5887(4) 0.0840(17) Uani 1 1 d . . . . .
H49 H 0.670843 0.267133 0.642480 0.101 Uiso 1 1 calc R U . . .
C50 C 0.8083(6) 0.2296(5) 0.5821(5) 0.0888(18) Uani 1 1 d . . . . .
H50 H 0.832501 0.242775 0.630897 0.107 Uiso 1 1 calc R U . . .
C51 C 0.8693(5) 0.1949(4) 0.5034(5) 0.0838(17) Uani 1 1 d . . . . .
H51 H 0.934477 0.183489 0.499300 0.101 Uiso 1 1 calc R U . . .
C52 C 0.8337(5) 0.1772(4) 0.4307(4) 0.0797(16) Uani 1 1 d . . . . .
H52 H 0.874888 0.153926 0.377165 0.096 Uiso 1 1 calc R U . . .
C53 C 0.7377(5) 0.1937(4) 0.4372(4) 0.0773(15) Uani 1 1 d . . . . .
H53 H 0.713696 0.182221 0.387779 0.093 Uiso 1 1 calc R U . . .
C54 C 0.6772(5) 0.2269(4) 0.5159(5) 0.0794(16) Uani 1 1 d . . . . .
H54 H 0.611818 0.237551 0.520314 0.095 Uiso 1 1 calc R U . . .

loop_
_atom_site_aniso_label
_atom_site_aniso_U_11
_atom_site_aniso_U_22
_atom_site_aniso_U_33
_atom_site_aniso_U_23
_atom_site_aniso_U_13
_atom_site_aniso_U_12
Br1 0.0629(3) 0.0642(3) 0.0422(2) 0.0034(2) -0.0083(2) -0.0033(2)
Br2A 0.0426(5) 0.0424(4) 0.0860(12) 0.0075(5) -0.0282(6) -0.0011(3)
Br2B 0.0439(14) 0.0509(14) 0.068(2) 0.0061(13) -0.0209(14) -0.0028(9)
Br3 0.0568(3) 0.0380(2) 0.0494(2) 0.00078(18) -0.00115(19) -0.00606(18)
Br4 0.0632(3) 0.0619(3) 0.0753(3) -0.0178(2) -0.0312(2) -0.0037(2)
Al1 0.0414(6) 0.0361(6) 0.0512(7) 0.0025(5) -0.0182(5) -0.0028(5)
N1 0.0298(13) 0.0258(14) 0.0195(12) -0.0027(10) -0.0082(10) 0.0049(11)
N2 0.0259(12) 0.0251(13) 0.0213(12) -0.0041(10) -0.0082(10) -0.0002(10)
N3 0.0252(12) 0.0251(13) 0.0238(13) -0.0058(10) -0.0087(10) 0.0019(10)
N4 0.0293(14) 0.0260(14) 0.0340(14) -0.0115(11) -0.0128(11) 0.0050(11)
N5 0.053(2) 0.0366(18) 0.083(3) -0.0248(17) -0.0431(19) 0.0046(15)
C1 0.0267(15) 0.0237(15) 0.0251(15) -0.0065(12) -0.0099(12) 0.0013(12)
C2 0.0264(15) 0.0240(16) 0.0247(15) -0.0035(12) -0.0084(12) 0.0015(12)
C3 0.0315(16) 0.0229(16) 0.0308(16) -0.0026(13) -0.0122(13) 0.0038(13)
C4 0.0277(15) 0.0304(17) 0.0308(16) -0.0104(14) -0.0103(13) 0.0031(13)
C5 0.0316(16) 0.0298(17) 0.0238(15) -0.0062(13) -0.0094(13) 0.0031(13)
C6 0.0281(15) 0.0316(17) 0.0219(15) -0.0070(13) -0.0105(12) 0.0036(13)
C7 0.0388(18) 0.0345(18) 0.0210(15) -0.0009(13) -0.0080(13) 0.0091(14)
C8 0.059(2) 0.041(2) 0.0246(17) 0.0013(15) -0.0055(16) 0.0126(18)
C9 0.049(2) 0.048(2) 0.0329(18) -0.0061(16) -0.0212(16) 0.0192(17)
C10 0.053(2) 0.0272(18) 0.0302(18) -0.0003(14) -0.0089(15) 0.0060(15)
C11 0.0339(17) 0.0271(17) 0.0265(16) 0.0001(13) -0.0098(13) 0.0031(13)
C12 0.049(2) 0.043(2) 0.0324(18) 0.0026(16) -0.0124(16) 0.0139(17)
C13 0.0344(17) 0.0389(19) 0.0244(16) -0.0025(14) -0.0121(13) 0.0012(14)
C14 0.0393(18) 0.0289(18) 0.0303(17) 0.0016(14) -0.0062(14) -0.0005(14)
C15 0.0357(18) 0.0303(18) 0.0348(18) -0.0085(14) -0.0068(14) 0.0066(14)
C16 0.055(2) 0.043(2) 0.071(3) -0.028(2) -0.007(2) 0.0078(19)
C17 0.039(2) 0.055(3) 0.052(2) -0.013(2) -0.0132(17) 0.0161(18)
C18 0.063(3) 0.058(3) 0.039(2) -0.0159(19) -0.0085(19) 0.024(2)
C19 0.0211(14) 0.0259(16) 0.0233(15) -0.0032(12) -0.0067(11) -0.0026(12)
C20 0.0239(15) 0.0298(17) 0.0257(15) -0.0101(13) -0.0059(12) 0.0013(12)
C21 0.0240(15) 0.0262(16) 0.0292(16) -0.0087(13) -0.0067(12) 0.0009(12)
C22 0.0331(17) 0.0317(17) 0.0258(16) -0.0063(13) -0.0125(13) 0.0058(13)
C23 0.0380(18) 0.039(2) 0.0362(19) 0.0007(15) -0.0155(15) 0.0011(15)
C24 0.0415(19) 0.043(2) 0.0388(19) -0.0082(16) -0.0217(16) 0.0008(16)
C25 0.0310(16) 0.0279(17) 0.0255(15) -0.0026(13) -0.0109(13) 0.0025(13)
C26 0.0379(19) 0.048(2) 0.0337(18) -0.0057(16) -0.0173(15) 0.0037(16)
C27 0.046(2) 0.040(2) 0.040(2) 0.0041(17) -0.0115(16) -0.0043(17)
C28 0.0410(19) 0.043(2) 0.0271(17) -0.0127(15) -0.0081(14) 0.0106(16)
C29 0.0436(19) 0.0339(19) 0.0376(19) -0.0140(15) -0.0156(15) 0.0138(15)
C30 0.0374(18) 0.0340(19) 0.043(2) -0.0197(16) -0.0166(15) 0.0086(15)
C31 0.047(2) 0.039(2) 0.057(2) -0.0258(18) -0.0280(18) 0.0140(17)
C32 0.047(2) 0.0265(18) 0.060(2) -0.0127(16) -0.0312(18) 0.0037(15)
C33 0.0344(18) 0.037(2) 0.048(2) -0.0115(17) -0.0128(16) -0.0020(15)
C34 0.0349(18) 0.0312(18) 0.0357(18) -0.0104(14) -0.0121(14) -0.0008(14)
C35 0.074(3) 0.076(4) 0.127(5) -0.069(4) -0.061(3) 0.020(3)
C36 0.048(2) 0.052(3) 0.104(4) -0.024(3) -0.039(3) -0.010(2)
B1 0.0309(18) 0.0232(17) 0.0221(16) -0.0038(14) -0.0107(14) 0.0021(14)
C42A 0.037(3) 0.051(4) 0.055(4) -0.011(4) -0.020(3) 0.000(3)
C37A 0.035(3) 0.052(4) 0.053(3) -0.015(3) -0.016(3) 0.003(4)
C38A 0.039(3) 0.048(4) 0.053(4) -0.016(3) -0.015(3) 0.003(3)
C39A 0.042(3) 0.047(4) 0.054(4) -0.017(3) -0.020(3) 0.000(3)
C40A 0.043(4) 0.054(4) 0.060(4) -0.015(3) -0.028(3) -0.005(4)
C41A 0.042(3) 0.054(4) 0.058(4) -0.011(3) -0.025(3) -0.003(3)
C42B 0.039(3) 0.049(4) 0.052(4) -0.015(3) -0.016(3) -0.003(3)
C37B 0.040(3) 0.045(4) 0.054(3) -0.019(3) -0.013(3) 0.005(3)
C38B 0.046(3) 0.050(3) 0.054(4) -0.020(3) -0.011(3) -0.004(3)
C39B 0.046(3) 0.051(4) 0.058(4) -0.015(3) -0.021(3) -0.001(3)
C40B 0.051(4) 0.051(4) 0.060(3) -0.015(3) -0.025(3) -0.004(3)
C41B 0.048(3) 0.052(3) 0.059(4) -0.013(3) -0.021(3) -0.008(3)
C43B 0.054(3) 0.070(3) 0.079(3) -0.012(3) -0.018(3) 0.014(3)
C44B 0.061(3) 0.083(4) 0.081(4) -0.006(4) -0.001(3) 0.006(3)
C45B 0.070(3) 0.081(4) 0.067(4) -0.007(3) -0.009(3) 0.006(3)
C46B 0.063(3) 0.063(3) 0.069(4) -0.006(3) -0.013(3) 0.008(3)
C47B 0.077(3) 0.057(3) 0.066(4) 0.000(3) -0.009(3) 0.004(3)
C48A 0.071(4) 0.066(5) 0.067(4) -0.007(4) -0.021(3) 0.005(4)
C43A 0.061(4) 0.071(4) 0.076(4) -0.008(4) -0.017(3) 0.010(4)
C44A 0.059(4) 0.067(5) 0.075(4) -0.012(4) -0.008(4) 0.009(4)
C45A 0.070(4) 0.065(4) 0.072(4) -0.009(4) -0.012(4) 0.002(4)
C46A 0.066(4) 0.061(4) 0.069(5) -0.004(4) -0.018(4) 0.002(4)
C47A 0.071(4) 0.063(4) 0.065(4) -0.002(4) -0.016(4) 0.003(4)
C48B 0.076(3) 0.064(4) 0.066(3) 0.000(3) -0.020(3) 0.010(3)
C49 0.104(5) 0.072(4) 0.066(3) -0.016(3) -0.009(3) 0.010(3)
C50 0.120(5) 0.077(4) 0.078(4) -0.008(3) -0.043(4) -0.012(4)
C51 0.076(4) 0.076(4) 0.094(4) -0.005(3) -0.020(3) -0.006(3)
C52 0.093(4) 0.070(4) 0.070(3) -0.017(3) -0.013(3) 0.009(3)
C53 0.111(5) 0.057(3) 0.075(4) -0.022(3) -0.039(3) 0.021(3)
C54 0.082(4) 0.060(3) 0.097(4) -0.012(3) -0.029(3) 0.009(3)

loop_
_atom_type_symbol
_atom_type_description
_atom_type_scat_dispersion_real
_atom_type_scat_dispersion_imag
_atom_type_scat_source
C C 0.0181 0.0091 'International Tables Vol C Tables 4.2.6.8 and 6.1.1.4'
H H 0.0000 0.0000 'International Tables Vol C Tables 4.2.6.8 and 6.1.1.4'
Al Al 0.2130 0.2455 'International Tables Vol C Tables 4.2.6.8 and 6.1.1.4'
B B 0.0090 0.0039 'International Tables Vol C Tables 4.2.6.8 and 6.1.1.4'
Br Br -0.6763 1.2805 'International Tables Vol C Tables 4.2.6.8 and 6.1.1.4'
N N 0.0311 0.0180 'International Tables Vol C Tables 4.2.6.8 and 6.1.1.4'

loop_
_geom_angle_atom_site_label_1
_geom_angle_atom_site_label_2
_geom_angle_atom_site_label_3
_geom_angle
_geom_angle_site_symmetry_1
_geom_angle_site_symmetry_3
_geom_angle_publ_flag
Br1 Al1 Br2B 123.4(2) . . ?
Br1 Al1 Br3 108.67(5) . . ?
Br1 Al1 Br4 108.62(5) . . ?
Br2A Al1 Br1 106.99(10) . . ?
Br2A Al1 Br3 110.70(6) . . ?
Br2A Al1 Br4 112.11(7) . . ?
Br3 Al1 Br2B 104.71(12) . . ?
Br3 Al1 Br4 109.64(5) . . ?
Br4 Al1 Br2B 101.19(18) . . ?
B1 N1 C1 139.1(3) . . ?
C19 N2 C20 110.3(2) . . ?
C19 N2 C25 121.7(3) . . ?
C20 N2 C25 127.7(3) . . ?
C19 N3 C21 109.7(2) . . ?
C19 N3 C22 122.4(3) . . ?
C21 N3 C22 127.9(3) . . ?
C30 N4 B1 120.9(3) . . ?
C34 N4 C30 116.1(3) . . ?
C34 N4 B1 122.9(3) . . ?
C32 N5 C35 121.9(4) . . ?
C32 N5 C36 120.4(4) . . ?
C35 N5 C36 117.4(3) . . ?
N1 C1 C2 120.7(3) . . ?
N1 C1 C6 121.1(3) . . ?
C6 C1 C2 117.9(3) . . ?
C1 C2 C11 122.9(3) . . ?
C3 C2 C1 118.8(3) . . ?
C3 C2 C11 118.2(3) . . ?
C2 C3 H3 118.0 . . ?
C2 C3 C4 124.1(3) . . ?
C4 C3 H3 118.0 . . ?
C3 C4 C15 120.0(3) . . ?
C5 C4 C3 115.9(3) . . ?
C5 C4 C15 123.9(3) . . ?
C4 C5 H5 117.9 . . ?
C4 C5 C6 124.1(3) . . ?
C6 C5 H5 117.9 . . ?
C1 C6 C7 122.9(3) . . ?
C5 C6 C1 118.7(3) . . ?
C5 C6 C7 118.3(3) . . ?
C6 C7 C8 112.2(3) . . ?
C9 C7 C6 110.0(3) . . ?
C9 C7 C8 106.5(3) . . ?
C9 C7 C10 111.2(3) . . ?
C10 C7 C6 111.7(3) . . ?
C10 C7 C8 105.1(3) . . ?
C7 C8 H8A 109.5 . . ?
C7 C8 H8B 109.5 . . ?
C7 C8 H8C 109.5 . . ?
H8A C8 H8B 109.5 . . ?
H8A C8 H8C 109.5 . . ?
H8B C8 H8C 109.5 . . ?
C7 C9 H9A 109.5 . . ?
C7 C9 H9B 109.5 . . ?
C7 C9 H9C 109.5 . . ?
H9A C9 H9B 109.5 . . ?
H9A C9 H9C 109.5 . . ?
H9B C9 H9C 109.5 . . ?
C7 C10 H10A 109.5 . . ?
C7 C10 H10B 109.5 . . ?
C7 C10 H10C 109.5 . . ?
H10A C10 H10B 109.5 . . ?
H10A C10 H10C 109.5 . . ?
H10B C10 H10C 109.5 . . ?
C12 C11 C2 112.6(3) . . ?
C12 C11 C13 106.5(3) . . ?
C13 C11 C2 108.8(3) . . ?
C14 C11 C2 110.8(3) . . ?
C14 C11 C12 105.9(3) . . ?
C14 C11 C13 112.2(3) . . ?
C11 C12 H12A 109.5 . . ?
C11 C12 H12B 109.5 . . ?
C11 C12 H12C 109.5 . . ?
H12A C12 H12B 109.5 . . ?
H12A C12 H12C 109.5 . . ?
H12B C12 H12C 109.5 . . ?
C11 C13 H13A 109.5 . . ?
C11 C13 H13B 109.5 . . ?
C11 C13 H13C 109.5 . . ?
H13A C13 H13B 109.5 . . ?
H13A C13 H13C 109.5 . . ?
H13B C13 H13C 109.5 . . ?
C11 C14 H14A 109.5 . . ?
C11 C14 H14B 109.5 . . ?
C11 C14 H14C 109.5 . . ?
H14A C14 H14B 109.5 . . ?
H14A C14 H14C 109.5 . . ?
H14B C14 H14C 109.5 . . ?
C4 C15 C17 108.7(3) . . ?
C16 C15 C4 110.2(3) . . ?
C16 C15 C17 108.2(3) . . ?
C18 C15 C4 112.3(3) . . ?
C18 C15 C16 109.2(3) . . ?
C18 C15 C17 108.1(3) . . ?
C15 C16 H16A 109.5 . . ?
C15 C16 H16B 109.5 . . ?
C15 C16 H16C 109.5 . . ?
H16A C16 H16B 109.5 . . ?
H16A C16 H16C 109.5 . . ?
H16B C16 H16C 109.5 . . ?
C15 C17 H17A 109.5 . . ?
C15 C17 H17B 109.5 . . ?
C15 C17 H17C 109.5 . . ?
H17A C17 H17B 109.5 . . ?
H17A C17 H17C 109.5 . . ?
H17B C17 H17C 109.5 . . ?
C15 C18 H18A 109.5 . . ?
C15 C18 H18B 109.5 . . ?
C15 C18 H18C 109.5 . . ?
H18A C18 H18B 109.5 . . ?
H18A C18 H18C 109.5 . . ?
H18B C18 H18C 109.5 . . ?
N2 C19 N3 106.2(3) . . ?
N2 C19 B1 128.4(3) . . ?
N3 C19 B1 125.3(3) . . ?
N2 C20 C28 125.1(3) . . ?
C21 C20 N2 106.7(3) . . ?
C21 C20 C28 128.2(3) . . ?
N3 C21 C29 125.3(3) . . ?
C20 C21 N3 107.0(3) . . ?
C20 C21 C29 127.8(3) . . ?
N3 C22 H22 106.6 . . ?
N3 C22 C23 111.8(3) . . ?
N3 C22 C24 111.6(3) . . ?
C23 C22 H22 106.6 . . ?
C23 C22 C24 113.2(3) . . ?
C24 C22 H22 106.6 . . ?
C22 C23 H23A 109.5 . . ?
C22 C23 H23B 109.5 . . ?
C22 C23 H23C 109.5 . . ?
H23A C23 H23B 109.5 . . ?
H23A C23 H23C 109.5 . . ?
H23B C23 H23C 109.5 . . ?
C22 C24 H24A 109.5 . . ?
C22 C24 H24B 109.5 . . ?
C22 C24 H24C 109.5 . . ?
H24A C24 H24B 109.5 . . ?
H24A C24 H24C 109.5 . . ?
H24B C24 H24C 109.5 . . ?
N2 C25 H25 106.6 . . ?
N2 C25 C26 112.1(3) . . ?
N2 C25 C27 110.8(3) . . ?
C26 C25 H25 106.6 . . ?
C27 C25 H25 106.6 . . ?
C27 C25 C26 113.6(3) . . ?
C25 C26 H26A 109.5 . . ?
C25 C26 H26B 109.5 . . ?
C25 C26 H26C 109.5 . . ?
H26A C26 H26B 109.5 . . ?
H26A C26 H26C 109.5 . . ?
H26B C26 H26C 109.5 . . ?
C25 C27 H27A 109.5 . . ?
C25 C27 H27B 109.5 . . ?
C25 C27 H27C 109.5 . . ?
H27A C27 H27B 109.5 . . ?
H27A C27 H27C 109.5 . . ?
H27B C27 H27C 109.5 . . ?
C20 C28 H28A 109.5 . . ?
C20 C28 H28B 109.5 . . ?
C20 C28 H28C 109.5 . . ?
H28A C28 H28B 109.5 . . ?
H28A C28 H28C 109.5 . . ?
H28B C28 H28C 109.5 . . ?
C21 C29 H29A 109.5 . . ?
C21 C29 H29B 109.5 . . ?
C21 C29 H29C 109.5 . . ?
H29A C29 H29B 109.5 . . ?
H29A C29 H29C 109.5 . . ?
H29B C29 H29C 109.5 . . ?
N4 C30 H30 118.4 . . ?
C31 C30 N4 123.2(3) . . ?
C31 C30 H30 118.4 . . ?
C30 C31 H31 119.6 . . ?
C30 C31 C32 120.8(3) . . ?
C32 C31 H31 119.6 . . ?
N5 C32 C31 123.0(4) . . ?
N5 C32 C33 122.0(4) . . ?
C33 C32 C31 114.9(3) . . ?
C32 C33 H33 119.7 . . ?
C34 C33 C32 120.7(3) . . ?
C34 C33 H33 119.7 . . ?
N4 C34 H34 118.0 . . ?
C33 C34 N4 123.9(3) . . ?
C33 C34 H34 118.0 . . ?
N5 C35 H35A 109.5 . . ?
N5 C35 H35B 109.5 . . ?
N5 C35 H35C 109.5 . . ?
H35A C35 H35B 109.5 . . ?
H35A C35 H35C 109.5 . . ?
H35B C35 H35C 109.5 . . ?
N5 C36 H36A 109.5 . . ?
N5 C36 H36B 109.5 . . ?
N5 C36 H36C 109.5 . . ?
H36A C36 H36B 109.5 . . ?
H36A C36 H36C 109.5 . . ?
H36B C36 H36C 109.5 . . ?
N1 B1 N4 126.8(3) . . ?
N1 B1 C19 122.8(3) . . ?
N4 B1 C19 110.3(2) . . ?
C37A C42A H42A 120.0 . . ?
C37A C42A C41A 120.0 . . ?
C41A C42A H42A 120.0 . . ?
C42A C37A H37A 120.0 . . ?
C38A C37A C42A 120.0 . . ?
C38A C37A H37A 120.0 . . ?
C37A C38A H38A 120.0 . . ?
C39A C38A C37A 120.0 . . ?
C39A C38A H38A 120.0 . . ?
C38A C39A H39A 120.0 . . ?
C38A C39A C40A 120.0 . . ?
C40A C39A H39A 120.0 . . ?
C39A C40A H40A 120.0 . . ?
C39A C40A C41A 120.0 . . ?
C41A C40A H40A 120.0 . . ?
C42A C41A H41A 120.0 . . ?
C40A C41A C42A 120.0 . . ?
C40A C41A H41A 120.0 . . ?
C37B C42B H42B 120.0 . . ?
C37B C42B C41B 120.0 . . ?
C41B C42B H42B 120.0 . . ?
C42B C37B H37B 120.0 . . ?
C38B C37B C42B 120.0 . . ?
C38B C37B H37B 120.0 . . ?
C37B C38B H38B 120.0 . . ?
C37B C38B C39B 120.0 . . ?
C39B C38B H38B 120.0 . . ?
C38B C39B H39B 120.0 . . ?
C38B C39B C40B 120.0 . . ?
C40B C39B H39B 120.0 . . ?
C39B C40B H40B 120.0 . . ?
C41B C40B C39B 120.0 . . ?
C41B C40B H40B 120.0 . . ?
C42B C41B H41B 120.0 . . ?
C40B C41B C42B 120.0 . . ?
C40B C41B H41B 120.0 . . ?
C44B C43B H43B 120.7 . . ?
C48B C43B H43B 120.7 . . ?
C48B C43B C44B 118.5(9) . . ?
C43B C44B H44B 119.4 . . ?
C45B C44B C43B 121.2(8) . . ?
C45B C44B H44B 119.4 . . ?
C44B C45B H45B 120.6 . . ?
C46B C45B C44B 118.8(8) . . ?
C46B C45B H45B 120.6 . . ?
C45B C46B H46B 119.8 . . ?
C45B C46B C47B 120.4(8) . . ?
C47B C46B H46B 119.8 . . ?
C46B C47B H47B 120.2 . . ?
C48B C47B C46B 119.6(8) . . ?
C48B C47B H47B 120.2 . . ?
C43A C48A H48A 120.0 . . ?
C43A C48A C47A 120.0 . . ?
C47A C48A H48A 120.0 . . ?
C48A C43A H43A 120.0 . . ?
C44A C43A C48A 120.0 . . ?
C44A C43A H43A 120.0 . . ?
C43A C44A H44A 120.0 . . ?
C43A C44A C45A 120.0 . . ?
C45A C44A H44A 120.0 . . ?
C44A C45A H45A 120.0 . . ?
C46A C45A C44A 120.0 . . ?
C46A C45A H45A 120.0 . . ?
C45A C46A H46A 120.0 . . ?
C45A C46A C47A 120.0 . . ?
C47A C46A H46A 120.0 . . ?
C48A C47A H47A 120.0 . . ?
C46A C47A C48A 120.0 . . ?
C46A C47A H47A 120.0 . . ?
C43B C48B C47B 121.4(9) . . ?
C43B C48B H48B 119.3 . . ?
C47B C48B H48B 119.3 . . ?
C50 C49 H49 120.0 . . ?
C50 C49 C54 120.0(6) . . ?
C54 C49 H49 120.0 . . ?
C49 C50 H50 120.0 . . ?
C49 C50 C51 119.9(6) . . ?
C51 C50 H50 120.0 . . ?
C50 C51 H51 120.1 . . ?
C52 C51 C50 119.9(6) . . ?
C52 C51 H51 120.1 . . ?
C51 C52 H52 120.1 . . ?
C53 C52 C51 119.9(6) . . ?
C53 C52 H52 120.1 . . ?
C52 C53 H53 119.9 . . ?
C54 C53 C52 120.1(6) . . ?
C54 C53 H53 119.9 . . ?
C49 C54 H54 119.9 . . ?
C53 C54 C49 120.2(6) . . ?
C53 C54 H54 119.9 . . ?

loop_
_geom_bond_atom_site_label_1
_geom_bond_atom_site_label_2
_geom_bond_distance
_geom_bond_site_symmetry_2
_geom_bond_publ_flag
Br1 Al1 2.2949(13) . ?
Br2A Al1 2.2879(14) . ?
Br2B Al1 2.341(4) . ?
Br3 Al1 2.2980(12) . ?
Br4 Al1 2.2990(13) . ?
N1 C1 1.391(4) . ?
N1 B1 1.325(4) . ?
N2 C19 1.352(4) . ?
N2 C20 1.390(4) . ?
N2 C25 1.491(4) . ?
N3 C19 1.356(4) . ?
N3 C21 1.397(4) . ?
N3 C22 1.482(4) . ?
N4 C30 1.366(4) . ?
N4 C34 1.357(4) . ?
N4 B1 1.556(4) . ?
N5 C32 1.337(5) . ?
N5 C35 1.455(6) . ?
N5 C36 1.457(6) . ?
C1 C2 1.434(4) . ?
C1 C6 1.427(4) . ?
C2 C3 1.387(4) . ?
C2 C11 1.547(4) . ?
C3 H3 0.9300 . ?
C3 C4 1.394(5) . ?
C4 C5 1.378(5) . ?
C4 C15 1.535(5) . ?
C5 H5 0.9300 . ?
C5 C6 1.398(4) . ?
C6 C7 1.547(4) . ?
C7 C8 1.550(5) . ?
C7 C9 1.536(5) . ?
C7 C10 1.540(5) . ?
C8 H8A 0.9600 . ?
C8 H8B 0.9600 . ?
C8 H8C 0.9600 . ?
C9 H9A 0.9600 . ?
C9 H9B 0.9600 . ?
C9 H9C 0.9600 . ?
C10 H10A 0.9600 . ?
C10 H10B 0.9600 . ?
C10 H10C 0.9600 . ?
C11 C12 1.542(5) . ?
C11 C13 1.544(5) . ?
C11 C14 1.537(5) . ?
C12 H12A 0.9600 . ?
C12 H12B 0.9600 . ?
C12 H12C 0.9600 . ?
C13 H13A 0.9600 . ?
C13 H13B 0.9600 . ?
C13 H13C 0.9600 . ?
C14 H14A 0.9600 . ?
C14 H14B 0.9600 . ?
C14 H14C 0.9600 . ?
C15 C16 1.528(5) . ?
C15 C17 1.546(5) . ?
C15 C18 1.515(5) . ?
C16 H16A 0.9600 . ?
C16 H16B 0.9600 . ?
C16 H16C 0.9600 . ?
C17 H17A 0.9600 . ?
C17 H17B 0.9600 . ?
C17 H17C 0.9600 . ?
C18 H18A 0.9600 . ?
C18 H18B 0.9600 . ?
C18 H18C 0.9600 . ?
C19 B1 1.615(5) . ?
C20 C21 1.357(5) . ?
C20 C28 1.488(4) . ?
C21 C29 1.492(4) . ?
C22 H22 0.9800 . ?
C22 C23 1.513(5) . ?
C22 C24 1.522(5) . ?
C23 H23A 0.9600 . ?
C23 H23B 0.9600 . ?
C23 H23C 0.9600 . ?
C24 H24A 0.9600 . ?
C24 H24B 0.9600 . ?
C24 H24C 0.9600 . ?
C25 H25 0.9800 . ?
C25 C26 1.517(5) . ?
C25 C27 1.509(5) . ?
C26 H26A 0.9600 . ?
C26 H26B 0.9600 . ?
C26 H26C 0.9600 . ?
C27 H27A 0.9600 . ?
C27 H27B 0.9600 . ?
C27 H27C 0.9600 . ?
C28 H28A 0.9600 . ?
C28 H28B 0.9600 . ?
C28 H28C 0.9600 . ?
C29 H29A 0.9600 . ?
C29 H29B 0.9600 . ?
C29 H29C 0.9600 . ?
C30 H30 0.9300 . ?
C30 C31 1.355(5) . ?
C31 H31 0.9300 . ?
C31 C32 1.421(6) . ?
C32 C33 1.415(5) . ?
C33 H33 0.9300 . ?
C33 C34 1.353(5) . ?
C34 H34 0.9300 . ?
C35 H35A 0.9600 . ?
C35 H35B 0.9600 . ?
C35 H35C 0.9600 . ?
C36 H36A 0.9600 . ?
C36 H36B 0.9600 . ?
C36 H36C 0.9600 . ?
C42A H42A 0.9300 . ?
C42A C37A 1.3900 . ?
C42A C41A 1.3900 . ?
C37A H37A 0.9300 . ?
C37A C38A 1.3900 . ?
C38A H38A 0.9300 . ?
C38A C39A 1.3900 . ?
C39A H39A 0.9300 . ?
C39A C40A 1.3900 . ?
C40A H40A 0.9300 . ?
C40A C41A 1.3900 . ?
C41A H41A 0.9300 . ?
C42B H42B 0.9300 . ?
C42B C37B 1.3900 . ?
C42B C41B 1.3900 . ?
C37B H37B 0.9300 . ?
C37B C38B 1.3900 . ?
C38B H38B 0.9300 . ?
C38B C39B 1.3900 . ?
C39B H39B 0.9300 . ?
C39B C40B 1.3900 . ?
C40B H40B 0.9300 . ?
C40B C41B 1.3900 . ?
C41B H41B 0.9300 . ?
C43B H43B 0.9300 . ?
C43B C44B 1.380(10) . ?
C43B C48B 1.354(9) . ?
C44B H44B 0.9300 . ?
C44B C45B 1.380(10) . ?
C45B H45B 0.9300 . ?
C45B C46B 1.368(10) . ?
C46B H46B 0.9300 . ?
C46B C47B 1.372(10) . ?
C47B H47B 0.9300 . ?
C47B C48B 1.367(10) . ?
C48A H48A 0.9300 . ?
C48A C43A 1.3900 . ?
C48A C47A 1.3900 . ?
C43A H43A 0.9300 . ?
C43A C44A 1.3900 . ?
C44A H44A 0.9300 . ?
C44A C45A 1.3900 . ?
C45A H45A 0.9300 . ?
C45A C46A 1.3900 . ?
C46A H46A 0.9300 . ?
C46A C47A 1.3900 . ?
C47A H47A 0.9300 . ?
C48B H48B 0.9300 . ?
C49 H49 0.9300 . ?
C49 C50 1.362(9) . ?
C49 C54 1.373(9) . ?
C50 H50 0.9300 . ?
C50 C51 1.374(9) . ?
C51 H51 0.9300 . ?
C51 C52 1.374(9) . ?
C52 H52 0.9300 . ?
C52 C53 1.368(9) . ?
C53 H53 0.9300 . ?
C53 C54 1.360(8) . ?
C54 H54 0.9300 . ?

loop_
_geom_torsion_atom_site_label_1
_geom_torsion_atom_site_label_2
_geom_torsion_atom_site_label_3
_geom_torsion_atom_site_label_4
_geom_torsion
_geom_torsion_site_symmetry_1
_geom_torsion_site_symmetry_2
_geom_torsion_site_symmetry_3
_geom_torsion_site_symmetry_4
_geom_torsion_publ_flag
N1 C1 C2 C3 177.9(3) . . . . ?
N1 C1 C2 C11 -5.2(5) . . . . ?
N1 C1 C6 C5 -177.4(3) . . . . ?
N1 C1 C6 C7 3.5(5) . . . . ?
N2 C19 B1 N1 -77.8(4) . . . . ?
N2 C19 B1 N4 102.9(3) . . . . ?
N2 C20 C21 N3 -0.2(3) . . . . ?
N2 C20 C21 C29 179.3(3) . . . . ?
N3 C19 B1 N1 106.1(4) . . . . ?
N3 C19 B1 N4 -73.2(4) . . . . ?
N4 C30 C31 C32 0.0(6) . . . . ?
N5 C32 C33 C34 -174.9(4) . . . . ?
C1 N1 B1 N4 0.8(6) . . . . ?
C1 N1 B1 C19 -178.3(3) . . . . ?
C1 C2 C3 C4 2.1(5) . . . . ?
C1 C2 C11 C12 -174.3(3) . . . . ?
C1 C2 C11 C13 -56.5(4) . . . . ?
C1 C2 C11 C14 67.3(4) . . . . ?
C1 C6 C7 C8 165.6(3) . . . . ?
C1 C6 C7 C9 -76.1(4) . . . . ?
C1 C6 C7 C10 47.9(4) . . . . ?
C2 C1 C6 C5 7.2(4) . . . . ?
C2 C1 C6 C7 -171.9(3) . . . . ?
C2 C3 C4 C5 2.0(5) . . . . ?
C2 C3 C4 C15 177.5(3) . . . . ?
C3 C2 C11 C12 2.7(4) . . . . ?
C3 C2 C11 C13 120.5(3) . . . . ?
C3 C2 C11 C14 -115.7(3) . . . . ?
C3 C4 C5 C6 -1.4(5) . . . . ?
C3 C4 C15 C16 61.1(4) . . . . ?
C3 C4 C15 C17 -57.3(4) . . . . ?
C3 C4 C15 C18 -176.9(3) . . . . ?
C4 C5 C6 C1 -3.2(5) . . . . ?
C4 C5 C6 C7 175.9(3) . . . . ?
C5 C4 C15 C16 -123.8(4) . . . . ?
C5 C4 C15 C17 117.7(4) . . . . ?
C5 C4 C15 C18 -1.8(5) . . . . ?
C5 C6 C7 C8 -13.5(4) . . . . ?
C5 C6 C7 C9 104.8(3) . . . . ?
C5 C6 C7 C10 -131.2(3) . . . . ?
C6 C1 C2 C3 -6.7(4) . . . . ?
C6 C1 C2 C11 170.3(3) . . . . ?
C11 C2 C3 C4 -175.0(3) . . . . ?
C15 C4 C5 C6 -176.7(3) . . . . ?
C19 N2 C20 C21 -0.4(3) . . . . ?
C19 N2 C20 C28 -179.8(3) . . . . ?
C19 N2 C25 C26 130.6(3) . . . . ?
C19 N2 C25 C27 -101.4(3) . . . . ?
C19 N3 C21 C20 0.7(3) . . . . ?
C19 N3 C21 C29 -178.8(3) . . . . ?
C19 N3 C22 C23 -117.4(3) . . . . ?
C19 N3 C22 C24 114.6(3) . . . . ?
C20 N2 C19 N3 0.8(3) . . . . ?
C20 N2 C19 B1 -175.9(3) . . . . ?
C20 N2 C25 C26 -55.3(4) . . . . ?
C20 N2 C25 C27 72.7(4) . . . . ?
C21 N3 C19 N2 -0.9(3) . . . . ?
C21 N3 C19 B1 175.9(3) . . . . ?
C21 N3 C22 C23 63.3(4) . . . . ?
C21 N3 C22 C24 -64.7(4) . . . . ?
C22 N3 C19 N2 179.7(3) . . . . ?
C22 N3 C19 B1 -3.5(4) . . . . ?
C22 N3 C21 C20 -179.9(3) . . . . ?
C22 N3 C21 C29 0.6(5) . . . . ?
C25 N2 C19 N3 175.9(2) . . . . ?
C25 N2 C19 B1 -0.8(4) . . . . ?
C25 N2 C20 C21 -175.1(3) . . . . ?
C25 N2 C20 C28 5.5(5) . . . . ?
C28 C20 C21 N3 179.2(3) . . . . ?
C28 C20 C21 C29 -1.3(6) . . . . ?
C30 N4 C34 C33 -3.2(5) . . . . ?
C30 N4 B1 N1 -12.7(5) . . . . ?
C30 N4 B1 C19 166.5(3) . . . . ?
C30 C31 C32 N5 175.6(4) . . . . ?
C30 C31 C32 C33 -4.3(6) . . . . ?
C31 C32 C33 C34 5.0(5) . . . . ?
C32 C33 C34 N4 -1.3(6) . . . . ?
C34 N4 C30 C31 3.8(5) . . . . ?
C34 N4 B1 N1 168.6(3) . . . . ?
C34 N4 B1 C19 -12.2(4) . . . . ?
C35 N5 C32 C31 -5.3(7) . . . . ?
C35 N5 C32 C33 174.6(4) . . . . ?
C36 N5 C32 C31 -179.5(4) . . . . ?
C36 N5 C32 C33 0.3(6) . . . . ?
B1 N1 C1 C2 -90.1(5) . . . . ?
B1 N1 C1 C6 94.6(5) . . . . ?
B1 N4 C30 C31 -174.9(3) . . . . ?
B1 N4 C34 C33 175.6(3) . . . . ?
C42A C37A C38A C39A 0.0 . . . . ?
C37A C42A C41A C40A 0.0 . . . . ?
C37A C38A C39A C40A 0.0 . . . . ?
C38A C39A C40A C41A 0.0 . . . . ?
C39A C40A C41A C42A 0.0 . . . . ?
C41A C42A C37A C38A 0.0 . . . . ?
C42B C37B C38B C39B 0.0 . . . . ?
C37B C42B C41B C40B 0.0 . . . . ?
C37B C38B C39B C40B 0.0 . . . . ?
C38B C39B C40B C41B 0.0 . . . . ?
C39B C40B C41B C42B 0.0 . . . . ?
C41B C42B C37B C38B 0.0 . . . . ?
C43B C44B C45B C46B 2.8(14) . . . . ?
C44B C43B C48B C47B -1.0(14) . . . . ?
C44B C45B C46B C47B 0.1(13) . . . . ?
C45B C46B C47B C48B -3.4(13) . . . . ?
C46B C47B C48B C43B 3.8(13) . . . . ?
C48A C43A C44A C45A 0.0 . . . . ?
C43A C48A C47A C46A 0.0 . . . . ?
C43A C44A C45A C46A 0.0 . . . . ?
C44A C45A C46A C47A 0.0 . . . . ?
C45A C46A C47A C48A 0.0 . . . . ?
C47A C48A C43A C44A 0.0 . . . . ?
C48B C43B C44B C45B -2.4(15) . . . . ?
C49 C50 C51 C52 1.2(10) . . . . ?
C50 C49 C54 C53 0.3(9) . . . . ?
C50 C51 C52 C53 -0.3(9) . . . . ?
C51 C52 C53 C54 -0.6(9) . . . . ?
C52 C53 C54 C49 0.6(9) . . . . ?
C54 C49 C50 C51 -1.2(10) . . . . ?
